data_4338535
loop_
_publ_author_name
'Lin, Qisheng'
'Miller, Gordon J.'
'Corbett, John D.'

_publ_section_title
;
 Ordered BaAl4-Type Variants in the BaAuxSn4-x System: A Unified View on
 Their Phase Stabilities versus Valence Electron Counts.
;
_journal_issue 12
_journal_name_full 'Inorganic chemistry'
_journal_page_first 5875
_journal_page_last 5877
_journal_paper_doi 10.1021/ic402991d
_journal_volume 53
_journal_year 2014
_chemical_formula_sum 'Au1.81 Ba Sn2.19'
_chemical_formula_weight 754.17
_chemical_name_systematic
; 
 ? 
;
_space_group_crystal_system tetragonal
_space_group_IT_number 129
_space_group_name_Hall '-P 4a 2a'
_space_group_name_H-M_alt 'P 4/n m m'
_symmetry_space_group_name_Hall '-P 4a 2a'
_symmetry_space_group_name_H-M 'P 4/n m m :2'
_atom_sites_solution_primary direct
_atom_sites_solution_secondary difmap
_audit_creation_method SHELXL-97
_cell_angle_alpha 90.00
_cell_angle_beta 90.00
_cell_angle_gamma 90.00
_cell_formula_units_Z 2
_cell_length_a 4.7974(8)
_cell_length_b 4.7974(8)
_cell_length_c 11.2763(19)
_cell_measurement_temperature 293(2)
_cell_volume 259.52(8)
_computing_structure_refinement 'SHELXL-97 (Sheldrick, 2008)'
_computing_structure_solution 'SHELXS-97 (Sheldrick, 2008)'
_diffrn_ambient_temperature 293(2)
_diffrn_measured_fraction_theta_full 0.988
_diffrn_measured_fraction_theta_max 0.988
_diffrn_radiation_monochromator graphite
_diffrn_radiation_source 'fine-focus sealed tube'
_diffrn_radiation_type MoK\a
_diffrn_radiation_wavelength 0.71073
_diffrn_reflns_av_R_equivalents 0.0401
_diffrn_reflns_av_sigmaI/netI 0.0220
_diffrn_reflns_limit_h_max 6
_diffrn_reflns_limit_h_min -6
_diffrn_reflns_limit_k_max 6
_diffrn_reflns_limit_k_min -6
_diffrn_reflns_limit_l_max 14
_diffrn_reflns_limit_l_min -14
_diffrn_reflns_number 2285
_diffrn_reflns_theta_full 28.59
_diffrn_reflns_theta_max 28.59
_diffrn_reflns_theta_min 1.81
_exptl_absorpt_coefficient_mu 68.778
_exptl_absorpt_correction_T_max 0.263
_exptl_absorpt_correction_T_min 0.153
_exptl_absorpt_correction_type empirical
_exptl_absorpt_process_details SADABS
_exptl_crystal_density_diffrn 9.651
_exptl_crystal_density_method 'not measured'
_exptl_crystal_F_000 617
_exptl_crystal_size_max 0.027
_exptl_crystal_size_mid 0.024
_exptl_crystal_size_min 0.020
_refine_diff_density_max 2.752
_refine_diff_density_min -1.168
_refine_diff_density_rms 0.405
_refine_ls_extinction_coef 0.0072(5)
_refine_ls_extinction_expression Fc^*^=kFc[1+0.001xFc^2^\l^3^/sin(2\q)]^-1/4^
_refine_ls_extinction_method SHELXL
_refine_ls_goodness_of_fit_ref 1.057
_refine_ls_matrix_type full
_refine_ls_number_parameters 16
_refine_ls_number_reflns 237
_refine_ls_number_restraints 0
_refine_ls_restrained_S_all 1.057
_refine_ls_R_factor_all 0.0260
_refine_ls_R_factor_gt 0.0235
_refine_ls_shift/su_max 0.000
_refine_ls_shift/su_mean 0.000
_refine_ls_structure_factor_coef Fsqd
_refine_ls_weighting_details 'calc w=1/[\s^2^(Fo^2^)+(0.0264P)^2^+1.7745P] where P=(Fo^2^+2Fc^2^)/3'
_refine_ls_weighting_scheme calc
_refine_ls_wR_factor_gt 0.0515
_refine_ls_wR_factor_ref 0.0526
_reflns_number_gt 217
_reflns_number_total 237
_reflns_threshold_expression >2sigma(I)
_cod_data_source_file ic402991d_si_001.cif
_cod_data_source_block P4nmm_BaAu1.81Sn2.19
_cod_depositor_comments 'Adding full bibliography for 4338527--4338537.cif.'
_cod_database_code 4338535

loop_
_symmetry_equiv_pos_as_xyz
'x, y, z'
'x+1/2, -y, -z'
'-x+1/2, -y+1/2, z'
'-x, y+1/2, -z'
'y+1/2, x+1/2, -z'
'y, -x+1/2, z'
'-y+1/2, x, z'
'-y, -x, -z'
'-x, -y, -z'
'-x-1/2, y, z'
'x-1/2, y-1/2, -z'
'x, -y-1/2, z'
'-y-1/2, -x-1/2, z'
'-y, x-1/2, -z'
'y-1/2, -x, -z'
'y, x, z'

loop_
_atom_site_label
_atom_site_type_symbol
_atom_site_fract_x
_atom_site_fract_y
_atom_site_fract_z
_atom_site_U_iso_or_equiv
_atom_site_adp_type
_atom_site_occupancy
_atom_site_symmetry_multiplicity
_atom_site_calc_flag
_atom_site_refinement_flags
Ba Ba 0.2500 0.2500 0.74706(8) 0.0115(3) Uani 1 8 d S
Au1 Au 0.2500 0.2500 0.13033(6) 0.0134(3) Uani 1 8 d S
Au2 Au 0.7500 0.2500 0.5000 0.0222(3) Uani 0.817(10) 8 d SP
Sn2 Sn 0.7500 0.2500 0.5000 0.0222(3) Uani 0.183(10) 8 d SP
Sn3 Sn 0.2500 0.2500 0.37107(12) 0.0220(3) Uani 1 8 d S
Sn4 Sn 0.7500 0.2500 0.0000 0.0107(3) Uani 1 8 d S

loop_
_atom_site_aniso_label
_atom_site_aniso_U_11
_atom_site_aniso_U_22
_atom_site_aniso_U_33
_atom_site_aniso_U_23
_atom_site_aniso_U_13
_atom_site_aniso_U_12
Ba 0.0111(4) 0.0111(4) 0.0124(5) 0.000 0.000 0.000
Au1 0.0129(3) 0.0129(3) 0.0143(4) 0.000 0.000 0.000
Au2 0.0259(4) 0.0259(4) 0.0149(5) 0.000 0.000 0.000
Sn2 0.0259(4) 0.0259(4) 0.0149(5) 0.000 0.000 0.000
Sn3 0.0248(5) 0.0248(5) 0.0166(6) 0.000 0.000 0.000
Sn4 0.0099(4) 0.0099(4) 0.0122(6) 0.000 0.000 0.000

loop_
_atom_type_symbol
_atom_type_description
_atom_type_scat_dispersion_real
_atom_type_scat_dispersion_imag
_atom_type_scat_source
Sn Sn -0.6537 1.4246 'International Tables Vol C Tables 4.2.6.8 and 6.1.1.4'
Ba Ba -0.3244 2.2819 'International Tables Vol C Tables 4.2.6.8 and 6.1.1.4'
Au Au -2.0133 8.8022 'International Tables Vol C Tables 4.2.6.8 and 6.1.1.4'

loop_
_geom_angle_atom_site_label_1
_geom_angle_atom_site_label_2
_geom_angle_atom_site_label_3
_geom_angle
_geom_angle_site_symmetry_1
_geom_angle_site_symmetry_3
Sn3 Ba Sn3 137.12(5) 9_556 9_666
Sn3 Ba Sn3 82.323(18) 9_556 9_566
Sn3 Ba Sn3 82.323(18) 9_666 9_566
Sn3 Ba Sn3 82.323(18) 9_556 9_656
Sn3 Ba Sn3 82.323(18) 9_666 9_656
Sn3 Ba Sn3 137.12(5) 9_566 9_656
Sn3 Ba Au1 179.26(4) 9_556 9_666
Sn3 Ba Au1 43.61(3) 9_666 9_666
Sn3 Ba Au1 97.929(9) 9_566 9_666
Sn3 Ba Au1 97.929(9) 9_656 9_666
Sn3 Ba Au1 43.61(3) 9_556 9_556
Sn3 Ba Au1 179.26(4) 9_666 9_556
Sn3 Ba Au1 97.929(9) 9_566 9_556
Sn3 Ba Au1 97.929(9) 9_656 9_556
Au1 Ba Au1 135.65(4) 9_666 9_556
Sn3 Ba Au1 97.929(9) 9_556 9_566
Sn3 Ba Au1 97.929(9) 9_666 9_566
Sn3 Ba Au1 43.61(3) 9_566 9_566
Sn3 Ba Au1 179.26(4) 9_656 9_566
Au1 Ba Au1 81.811(13) 9_666 9_566
Au1 Ba Au1 81.811(13) 9_556 9_566
Sn3 Ba Au1 97.929(9) 9_556 9_656
Sn3 Ba Au1 97.929(9) 9_666 9_656
Sn3 Ba Au1 179.26(4) 9_566 9_656
Sn3 Ba Au1 43.61(3) 9_656 9_656
Au1 Ba Au1 81.811(13) 9_666 9_656
Au1 Ba Au1 81.811(13) 9_556 9_656
Au1 Ba Au1 135.65(4) 9_566 9_656
Sn3 Ba Sn2 45.055(18) 9_556 9_656
Sn3 Ba Sn2 98.77(3) 9_666 9_656
Sn3 Ba Sn2 98.77(3) 9_566 9_656
Sn3 Ba Sn2 45.055(18) 9_656 9_656
Au1 Ba Sn2 135.501(17) 9_666 9_656
Au1 Ba Sn2 81.880(14) 9_556 9_656
Au1 Ba Sn2 135.501(17) 9_566 9_656
Au1 Ba Sn2 81.880(14) 9_656 9_656
Sn3 Ba Sn2 45.055(18) 9_556 1_455
Sn3 Ba Sn2 98.77(3) 9_666 1_455
Sn3 Ba Sn2 45.055(18) 9_566 1_455
Sn3 Ba Sn2 98.77(3) 9_656 1_455
Au1 Ba Sn2 135.501(17) 9_666 1_455
Au1 Ba Sn2 81.880(14) 9_556 1_455
Au1 Ba Sn2 81.880(14) 9_566 1_455
Au1 Ba Sn2 135.501(17) 9_656 1_455
Sn2 Ba Sn2 54.951(14) 9_656 1_455
Sn3 Ba Au2 45.055(18) 9_556 9_656
Sn3 Ba Au2 98.77(3) 9_666 9_656
Sn3 Ba Au2 98.77(3) 9_566 9_656
Sn3 Ba Au2 45.055(18) 9_656 9_656
Au1 Ba Au2 135.501(17) 9_666 9_656
Au1 Ba Au2 81.880(14) 9_556 9_656
Au1 Ba Au2 135.501(17) 9_566 9_656
Au1 Ba Au2 81.880(14) 9_656 9_656
Sn2 Ba Au2 0.0 9_656 9_656
Sn2 Ba Au2 54.951(14) 1_455 9_656
Sn3 Ba Au2 45.055(18) 9_556 1_455
Sn3 Ba Au2 98.77(3) 9_666 1_455
Sn3 Ba Au2 45.055(18) 9_566 1_455
Sn3 Ba Au2 98.77(3) 9_656 1_455
Au1 Ba Au2 135.501(17) 9_666 1_455
Au1 Ba Au2 81.880(14) 9_556 1_455
Au1 Ba Au2 81.880(14) 9_566 1_455
Au1 Ba Au2 135.501(17) 9_656 1_455
Sn2 Ba Au2 54.951(14) 9_656 1_455
Sn2 Ba Au2 0.0 1_455 1_455
Au2 Ba Au2 54.951(14) 9_656 1_455
Sn3 Au1 Sn4 121.495(13) . 9_655
Sn3 Au1 Sn4 121.495(13) . 1_455
Sn4 Au1 Sn4 74.161(12) 9_655 1_455
Sn3 Au1 Sn4 121.495(14) . 9_665
Sn4 Au1 Sn4 117.01(3) 9_655 9_665
Sn4 Au1 Sn4 74.161(12) 1_455 9_665
Sn3 Au1 Sn4 121.495(14) . .
Sn4 Au1 Sn4 74.161(12) 9_655 .
Sn4 Au1 Sn4 117.01(3) 1_455 .
Sn4 Au1 Sn4 74.161(12) 9_665 .
Sn3 Au1 Ba 67.826(19) . 9_666
Sn4 Au1 Ba 139.071(8) 9_655 9_666
Sn4 Au1 Ba 139.071(8) 1_455 9_666
Sn4 Au1 Ba 68.828(13) 9_665 9_666
Sn4 Au1 Ba 68.828(13) . 9_666
Sn3 Au1 Ba 67.826(19) . 9_556
Sn4 Au1 Ba 68.828(13) 9_655 9_556
Sn4 Au1 Ba 68.828(13) 1_455 9_556
Sn4 Au1 Ba 139.071(8) 9_665 9_556
Sn4 Au1 Ba 139.071(8) . 9_556
Ba Au1 Ba 135.65(4) 9_666 9_556
Sn3 Au1 Ba 67.826(19) . 9_656
Sn4 Au1 Ba 68.828(13) 9_655 9_656
Sn4 Au1 Ba 139.071(8) 1_455 9_656
Sn4 Au1 Ba 139.071(8) 9_665 9_656
Sn4 Au1 Ba 68.828(13) . 9_656
Ba Au1 Ba 81.811(13) 9_666 9_656
Ba Au1 Ba 81.811(13) 9_556 9_656
Sn3 Au1 Ba 67.826(19) . 9_566
Sn4 Au1 Ba 139.071(8) 9_655 9_566
Sn4 Au1 Ba 68.828(13) 1_455 9_566
Sn4 Au1 Ba 68.828(13) 9_665 9_566
Sn4 Au1 Ba 139.071(8) . 9_566
Ba Au1 Ba 81.811(13) 9_666 9_566
Ba Au1 Ba 81.811(13) 9_556 9_566
Ba Au1 Ba 135.65(4) 9_656 9_566
Sn3 Au2 Sn3 105.59(2) . 9_666
Sn3 Au2 Sn3 105.59(2) . 9_656
Sn3 Au2 Sn3 117.56(5) 9_666 9_656
Sn3 Au2 Sn3 117.56(5) . 1_655
Sn3 Au2 Sn3 105.59(2) 9_666 1_655
Sn3 Au2 Sn3 105.59(2) 9_656 1_655
Sn3 Au2 Ba 80.49(3) . .
Sn3 Au2 Ba 66.871(18) 9_666 .
Sn3 Au2 Ba 66.871(18) 9_656 .
Sn3 Au2 Ba 161.95(3) 1_655 .
Sn3 Au2 Ba 161.95(3) . 1_655
Sn3 Au2 Ba 66.871(18) 9_666 1_655
Sn3 Au2 Ba 66.871(18) 9_656 1_655
Sn3 Au2 Ba 80.49(3) 1_655 1_655
Ba Au2 Ba 81.46(2) . 1_655
Sn3 Au2 Ba 66.871(18) . 9_656
Sn3 Au2 Ba 161.95(3) 9_666 9_656
Sn3 Au2 Ba 80.49(3) 9_656 9_656
Sn3 Au2 Ba 66.871(18) 1_655 9_656
Ba Au2 Ba 125.049(14) . 9_656
Ba Au2 Ba 125.049(14) 1_655 9_656
Sn3 Au2 Ba 66.871(18) . 9_666
Sn3 Au2 Ba 80.49(3) 9_666 9_666
Sn3 Au2 Ba 161.95(3) 9_656 9_666
Sn3 Au2 Ba 66.871(18) 1_655 9_666
Ba Au2 Ba 125.049(14) . 9_666
Ba Au2 Ba 125.049(14) 1_655 9_666
Ba Au2 Ba 81.46(2) 9_656 9_666
Au1 Sn3 Sn2 121.22(2) . 9_666
Au1 Sn3 Au2 121.22(2) . .
Sn2 Sn3 Au2 74.41(2) 9_666 .
Au1 Sn3 Au2 121.22(2) . 9_666
Sn2 Sn3 Au2 0.0 9_666 9_666
Au2 Sn3 Au2 74.41(2) . 9_666
Au1 Sn3 Sn2 121.22(2) . 9_656
Sn2 Sn3 Sn2 117.56(5) 9_666 9_656
Au2 Sn3 Sn2 74.41(2) . 9_656
Au2 Sn3 Sn2 117.56(5) 9_666 9_656
Au1 Sn3 Sn2 121.22(2) . 1_455
Sn2 Sn3 Sn2 74.41(2) 9_666 1_455
Au2 Sn3 Sn2 117.56(5) . 1_455
Au2 Sn3 Sn2 74.41(2) 9_666 1_455
Sn2 Sn3 Sn2 74.41(2) 9_656 1_455
Au1 Sn3 Au2 121.22(2) . 9_656
Sn2 Sn3 Au2 117.56(5) 9_666 9_656
Au2 Sn3 Au2 74.41(2) . 9_656
Au2 Sn3 Au2 117.56(5) 9_666 9_656
Sn2 Sn3 Au2 0.0 9_656 9_656
Sn2 Sn3 Au2 74.41(2) 1_455 9_656
Au1 Sn3 Au2 121.22(2) . 1_455
Sn2 Sn3 Au2 74.41(2) 9_666 1_455
Au2 Sn3 Au2 117.56(5) . 1_455
Au2 Sn3 Au2 74.41(2) 9_666 1_455
Sn2 Sn3 Au2 74.41(2) 9_656 1_455
Sn2 Sn3 Au2 0.0 1_455 1_455
Au2 Sn3 Au2 74.41(2) 9_656 1_455
Au1 Sn3 Ba 68.56(3) . 9_556
Sn2 Sn3 Ba 138.791(11) 9_666 9_556
Au2 Sn3 Ba 138.791(11) . 9_556
Au2 Sn3 Ba 138.791(11) 9_666 9_556
Sn2 Sn3 Ba 68.074(13) 9_656 9_556
Sn2 Sn3 Ba 68.074(13) 1_455 9_556
Au2 Sn3 Ba 68.074(13) 9_656 9_556
Au2 Sn3 Ba 68.074(13) 1_455 9_556
Au1 Sn3 Ba 68.56(3) . 9_666
Sn2 Sn3 Ba 68.074(13) 9_666 9_666
Au2 Sn3 Ba 68.074(13) . 9_666
Au2 Sn3 Ba 68.074(13) 9_666 9_666
Sn2 Sn3 Ba 138.791(11) 9_656 9_666
Sn2 Sn3 Ba 138.791(11) 1_455 9_666
Au2 Sn3 Ba 138.791(11) 9_656 9_666
Au2 Sn3 Ba 138.791(11) 1_455 9_666
Ba Sn3 Ba 137.12(5) 9_556 9_666
Au1 Sn3 Ba 68.56(3) . 9_656
Sn2 Sn3 Ba 138.791(11) 9_666 9_656
Au2 Sn3 Ba 68.074(13) . 9_656
Au2 Sn3 Ba 138.791(11) 9_666 9_656
Sn2 Sn3 Ba 68.074(13) 9_656 9_656
Sn2 Sn3 Ba 138.791(11) 1_455 9_656
Au2 Sn3 Ba 68.074(13) 9_656 9_656
Au2 Sn3 Ba 138.791(11) 1_455 9_656
Ba Sn3 Ba 82.323(18) 9_556 9_656
Ba Sn3 Ba 82.323(18) 9_666 9_656
Au1 Sn4 Au1 105.839(13) . 9_655
Au1 Sn4 Au1 117.01(3) . 1_655
Au1 Sn4 Au1 105.839(12) 9_655 1_655
Au1 Sn4 Au1 105.839(12) . 9_665
Au1 Sn4 Au1 117.01(3) 9_655 9_665
Au1 Sn4 Au1 105.839(12) 1_655 9_665
Au1 Sn4 Ba 81.431(19) . 1_554
Au1 Sn4 Ba 66.432(11) 9_655 1_554
Au1 Sn4 Ba 161.560(16) 1_655 1_554
Au1 Sn4 Ba 66.432(11) 9_665 1_554
Au1 Sn4 Ba 66.433(11) . 9_666
Au1 Sn4 Ba 161.560(16) 9_655 9_666
Au1 Sn4 Ba 66.432(11) 1_655 9_666
Au1 Sn4 Ba 81.432(19) 9_665 9_666
Ba Sn4 Ba 125.854(14) 1_554 9_666
Au1 Sn4 Ba 66.433(11) . 9_656
Au1 Sn4 Ba 81.432(19) 9_655 9_656
Au1 Sn4 Ba 66.432(11) 1_655 9_656
Au1 Sn4 Ba 161.560(16) 9_665 9_656
Ba Sn4 Ba 125.854(14) 1_554 9_656
Ba Sn4 Ba 80.13(2) 9_666 9_656
Au1 Sn4 Ba 161.559(16) . 1_654
Au1 Sn4 Ba 66.432(11) 9_655 1_654
Au1 Sn4 Ba 81.432(19) 1_655 1_654
Au1 Sn4 Ba 66.432(11) 9_665 1_654
Ba Sn4 Ba 80.13(2) 1_554 1_654
Ba Sn4 Ba 125.854(14) 9_666 1_654
Ba Sn4 Ba 125.854(14) 9_656 1_654

loop_
_geom_bond_atom_site_label_1
_geom_bond_atom_site_label_2
_geom_bond_distance
_geom_bond_site_symmetry_2
Ba Sn3 3.6444(8) 9_556
Ba Sn3 3.6444(8) 9_666
Ba Sn3 3.6444(8) 9_566
Ba Sn3 3.6444(8) 9_656
Ba Au1 3.6632(7) 9_666
Ba Au1 3.6632(7) 9_556
Ba Au1 3.6632(7) 9_566
Ba Au1 3.6632(7) 9_656
Ba Sn2 3.6763(8) 9_656
Ba Sn2 3.6763(8) 1_455
Ba Au2 3.6763(8) 9_656
Ba Au2 3.6763(8) 1_455
Au1 Sn3 2.7146(17) .
Au1 Sn4 2.8131(5) 9_655
Au1 Sn4 2.8131(5) 1_455
Au1 Sn4 2.8131(5) 9_665
Au1 Sn4 2.8131(5) .
Au1 Ba 3.6632(7) 9_666
Au1 Ba 3.6632(7) 9_556
Au1 Ba 3.6632(7) 9_656
Au1 Ba 3.6632(7) 9_566
Au2 Sn3 2.8049(8) .
Au2 Sn3 2.8049(8) 9_666
Au2 Sn3 2.8049(8) 9_656
Au2 Sn3 2.8049(8) 1_655
Au2 Ba 3.6763(9) 1_655
Au2 Ba 3.6763(9) 9_656
Au2 Ba 3.6763(9) 9_666
Sn3 Sn2 2.8049(8) 9_666
Sn3 Au2 2.8049(8) 9_666
Sn3 Sn2 2.8049(8) 9_656
Sn3 Sn2 2.8049(8) 1_455
Sn3 Au2 2.8049(8) 9_656
Sn3 Au2 2.8049(8) 1_455
Sn3 Ba 3.6444(8) 9_556
Sn3 Ba 3.6444(8) 9_666
Sn3 Ba 3.6444(8) 9_656
Sn4 Au1 2.8131(5) 9_655
Sn4 Au1 2.8131(5) 1_655
Sn4 Au1 2.8131(5) 9_665
Sn4 Ba 3.7268(9) 1_554
Sn4 Ba 3.7268(9) 9_666
Sn4 Ba 3.7268(9) 9_656
Sn4 Ba 3.7268(9) 1_654
